data_4101570
loop_
_publ_author_name
'Nishiyabu, Ryuhei'
'Palacios, Manuel A'
'Dehaen, Wim'
'Anzenbacher, Jr, Pavel'

_publ_section_title
;
 Synthesis, structure, anion binding, and sensing by calix[4]pyrrole
 isomers.
;
_journal_issue 35
_journal_name_full 'Journal of the American Chemical Society'
_journal_page_first 11496
_journal_page_last 11504
_journal_paper_doi 10.1021/ja0622150
_journal_volume 128
_journal_year 2006
_chemical_formula_sum 'C36 H42 N6 O2'
_chemical_formula_weight 590.76
_chemical_name_systematic
; 
 ? 
;
_space_group_IT_number 14
_symmetry_space_group_name_Hall '-P 2yn'
_symmetry_space_group_name_H-M 'P 1 21/n 1'
_atom_sites_solution_hydrogens geom
_atom_sites_solution_primary direct
_atom_sites_solution_secondary difmap
_audit_creation_method SHELXL-97
_cell_angle_alpha 90.00
_cell_angle_beta 99.4240(18)
_cell_angle_gamma 90.00
_cell_formula_units_Z 8
_cell_length_a 25.3520(10)
_cell_length_b 10.2210(4)
_cell_length_c 26.3470(13)
_cell_measurement_temperature 293(2)
_cell_volume 6735.0(5)
_computing_structure_refinement 'SHELXL-97 (Sheldrick, 1997)'
_computing_structure_solution 'SHELXS-97 (Sheldrick, 1990)'
_diffrn_ambient_temperature 293(2)
_diffrn_measured_fraction_theta_full 0.947
_diffrn_measured_fraction_theta_max 0.947
_diffrn_radiation_monochromator graphite
_diffrn_radiation_source 'fine-focus sealed tube'
_diffrn_radiation_type MoK\a
_diffrn_radiation_wavelength 0.71070
_diffrn_reflns_av_R_equivalents 0.0000
_diffrn_reflns_av_sigmaI/netI 0.5671
_diffrn_reflns_limit_h_max 29
_diffrn_reflns_limit_h_min 0
_diffrn_reflns_limit_k_max 11
_diffrn_reflns_limit_k_min 0
_diffrn_reflns_limit_l_max 30
_diffrn_reflns_limit_l_min -31
_diffrn_reflns_number 11044
_diffrn_reflns_theta_full 24.85
_diffrn_reflns_theta_max 24.85
_diffrn_reflns_theta_min 3.08
_exptl_absorpt_coefficient_mu 0.074
_exptl_crystal_density_diffrn 1.165
_exptl_crystal_density_method 'not measured'
_exptl_crystal_F_000 2528
_refine_diff_density_max 0.856
_refine_diff_density_min -0.473
_refine_diff_density_rms 0.115
_refine_ls_extinction_method none
_refine_ls_goodness_of_fit_ref 1.888
_refine_ls_hydrogen_treatment mixed
_refine_ls_matrix_type full
_refine_ls_number_parameters 361
_refine_ls_number_reflns 11044
_refine_ls_number_restraints 0
_refine_ls_restrained_S_all 1.888
_refine_ls_R_factor_all 0.4852
_refine_ls_R_factor_gt 0.2051
_refine_ls_shift/su_max 0.221
_refine_ls_shift/su_mean 0.017
_refine_ls_structure_factor_coef Fsqd
_refine_ls_weighting_details 'calc w=1/[\s^2^(Fo^2^)+(0.0200P)^2^+0.0000P] where P=(Fo^2^+2Fc^2^)/3'
_refine_ls_weighting_scheme calc
_refine_ls_wR_factor_gt 0.2580
_refine_ls_wR_factor_ref 0.3176
_reflns_number_gt 3177
_reflns_number_total 11044
_reflns_threshold_expression >2sigma(I)
_cod_data_source_file ja0622150si20060417_022603.cif
_cod_data_source_block calx3
_cod_database_code 4101570

loop_
_symmetry_equiv_pos_as_xyz
'x, y, z'
'-x+1/2, y+1/2, -z+1/2'
'-x, -y, -z'
'x-1/2, -y-1/2, z-1/2'

loop_
_atom_site_label
_atom_site_type_symbol
_atom_site_fract_x
_atom_site_fract_y
_atom_site_fract_z
_atom_site_U_iso_or_equiv
_atom_site_adp_type
_atom_site_occupancy
_atom_site_symmetry_multiplicity
_atom_site_calc_flag
N2 N 0.5806(4) 0.1396(9) 0.1312(4) 0.039(3) Uiso 1 1 d
C26 C 0.8009(5) 0.5227(13) 0.1940(5) 0.044(4) Uiso 1 1 d
C10 C 0.6183(5) 0.1643(12) 0.0969(5) 0.039(4) Uiso 1 1 d
C8 C 0.6801(5) 0.3459(13) 0.1304(5) 0.034(4) Uiso 1 1 d
N3 N 0.4635(4) 0.3276(11) 0.1055(4) 0.045(3) Uiso 1 1 d
N7 N 0.7252(5) 0.4125(12) 0.1577(4) 0.064(4) Uiso 1 1 d
C9 C 0.6759(5) 0.1967(13) 0.1221(5) 0.043(4) Uiso 1 1 d
C5 C 0.6598(5) 0.5622(14) 0.1375(5) 0.043(4) Uiso 1 1 d
C21 C 0.4958(5) 0.6385(12) 0.0376(5) 0.046(4) Uiso 1 1 d
C6 C 0.7107(5) 0.5463(13) 0.1602(5) 0.034(4) Uiso 1 1 d
C1 C 0.6382(5) 0.4351(13) 0.1201(5) 0.041(4) Uiso 1 1 d
C14 C 0.4825(5) 0.0813(12) 0.1193(5) 0.038(4) Uiso 1 1 d
C12 C 0.5405(5) 0.1191(12) 0.0467(5) 0.045(4) Uiso 1 1 d
N81 N 0.8977(5) 0.5617(12) 0.2313(4) 0.070(4) Uiso 1 1 d
N4 N 0.5304(4) 0.6258(10) 0.1257(4) 0.048(3) Uiso 1 1 d
C23 C 0.5702(5) 0.6667(12) 0.0987(5) 0.040(4) Uiso 1 1 d
C24 C 0.6281(5) 0.6951(13) 0.1291(5) 0.040(4) Uiso 1 1 d
C25 C 0.7589(6) 0.6111(15) 0.1842(5) 0.053(4) Uiso 1 1 d
C15 C 0.4574(5) 0.2143(14) 0.1338(5) 0.049(4) Uiso 1 1 d
C27 C 0.7814(5) 0.3891(13) 0.1755(5) 0.040(4) Uiso 1 1 d
C33 C 0.7136(4) 0.1653(12) 0.0821(5) 0.040(4) Uiso 1 1 d
C36 C 0.4418(5) 0.0157(12) 0.0772(5) 0.045(4) Uiso 1 1 d
C11 C 0.5964(5) 0.1518(12) 0.0474(5) 0.041(4) Uiso 1 1 d
C30 C 0.8558(6) 0.5473(14) 0.2156(5) 0.053(4) Uiso 1 1 d
C20 C 0.4861(5) 0.6052(12) 0.0852(5) 0.039(4) Uiso 1 1 d
C13 C 0.5335(5) 0.1151(12) 0.0967(5) 0.040(4) Uiso 1 1 d
C18 C 0.4366(5) 0.4236(14) 0.1301(5) 0.049(4) Uiso 1 1 d
C35 C 0.4934(4) -0.0053(12) 0.1702(5) 0.042(4) Uiso 1 1 d
C34 C 0.6934(4) 0.1225(12) 0.1768(5) 0.042(4) Uiso 1 1 d
C38 C 0.4164(5) 0.6652(13) 0.1466(5) 0.056(4) Uiso 1 1 d
C19 C 0.4316(5) 0.5667(13) 0.1038(5) 0.045(4) Uiso 1 1 d
C40 C 0.6255(5) 0.7629(13) 0.1837(5) 0.053(4) Uiso 1 1 d
C39 C 0.6562(4) 0.7856(12) 0.0933(4) 0.036(4) Uiso 1 1 d
N31 N 0.8112(4) 0.2742(13) 0.1785(4) 0.083(4) Uiso 1 1 d
C22 C 0.5524(5) 0.6834(13) 0.0470(5) 0.050(4) Uiso 1 1 d
C17 C 0.4127(5) 0.3791(14) 0.1721(5) 0.064(5) Uiso 1 1 d
C37 C 0.3879(5) 0.5622(14) 0.0528(5) 0.064(5) Uiso 1 1 d
C16 C 0.4282(5) 0.2351(15) 0.1748(5) 0.066(5) Uiso 1 1 d
N44 N 0.3552(4) -0.3613(9) 0.4717(4) 0.037(3) Uiso 1 1 d
N47 N 0.3553(4) -0.1548(11) 0.2879(5) 0.053(3) Uiso 1 1 d
N42 N 0.3790(4) 0.1154(9) 0.4280(4) 0.042(3) Uiso 1 1 d
C49 C 0.3965(5) 0.0590(13) 0.3353(5) 0.042(4) Uiso 1 1 d
N70 N 0.2638(4) -0.2807(10) 0.1261(4) 0.050(3) Uiso 1 1 d
N43 N 0.3741(4) -0.0633(11) 0.5373(4) 0.054(3) Uiso 1 1 d
C60 C 0.4378(5) -0.3747(12) 0.5200(5) 0.044(4) Uiso 1 1 d
C48 C 0.3828(5) -0.0918(14) 0.3318(5) 0.048(4) Uiso 1 1 d
C57 C 0.3386(5) -0.1540(13) 0.5520(5) 0.041(4) Uiso 1 1 d
C65 C 0.3124(5) -0.2534(14) 0.2199(5) 0.040(4) Uiso 1 1 d
C53 C 0.4087(5) 0.1422(12) 0.4765(5) 0.043(4) Uiso 1 1 d
N71 N 0.3431(4) -0.0185(12) 0.2119(5) 0.072(4) Uiso 1 1 d
C46 C 0.3463(5) -0.2888(14) 0.2995(5) 0.040(4) Uiso 1 1 d
C64 C 0.3197(5) -0.3489(16) 0.2559(6) 0.054(4) Uiso 1 1 d
C50 C 0.4157(5) 0.0889(12) 0.3948(5) 0.042(4) Uiso 1 1 d
C59 C 0.3840(5) -0.3446(12) 0.5182(5) 0.039(4) Uiso 1 1 d
C61 C 0.4451(5) -0.4167(12) 0.4708(5) 0.044(4) Uiso 1 1 d
C62 C 0.3953(5) -0.4058(12) 0.4448(5) 0.032(4) Uiso 1 1 d
C72 C 0.4452(4) 0.0750(12) 0.3053(5) 0.038(4) Uiso 1 1 d
C55 C 0.2954(5) 0.0441(13) 0.5436(5) 0.042(4) Uiso 1 1 d
C58 C 0.3584(5) -0.2976(14) 0.5644(5) 0.055(4) Uiso 1 1 d
C41 C 0.3915(4) -0.1855(13) 0.3733(5) 0.036(4) Uiso 1 1 d
C66 C 0.3368(5) -0.1273(15) 0.2361(6) 0.051(4) Uiso 1 1 d
C80 C 0.3176(5) -0.5065(12) 0.3757(5) 0.046(4) Uiso 1 1 d
C63 C 0.3739(5) -0.4365(14) 0.3839(5) 0.060(5) Uiso 1 1 d
C45 C 0.3686(5) -0.3036(14) 0.3484(5) 0.045(4) Uiso 1 1 d
C74 C 0.3773(5) 0.1807(14) 0.5178(5) 0.050(4) Uiso 1 1 d
C52 C 0.4619(5) 0.1361(13) 0.4775(5) 0.059(5) Uiso 1 1 d
C67 C 0.3075(5) -0.4743(17) 0.2502(5) 0.057(5) Uiso 1 1 d
C79 C 0.4182(5) -0.5210(12) 0.3625(5) 0.046(4) Uiso 1 1 d
C69 C 0.2856(5) -0.2687(13) 0.1710(6) 0.050(4) Uiso 1 1 d
C77 C 0.3996(5) -0.3015(14) 0.6164(5) 0.062(5) Uiso 1 1 d
C73 C 0.3463(5) 0.1442(12) 0.3142(5) 0.041(4) Uiso 1 1 d
C51 C 0.4658(5) 0.0984(13) 0.4235(5) 0.053(4) Uiso 1 1 d
N68 N 0.2849(5) -0.5771(15) 0.2382(5) 0.113(6) Uiso 1 1 d
C54 C 0.3480(5) 0.0543(14) 0.5322(5) 0.050(4) Uiso 1 1 d
C56 C 0.2878(5) -0.0987(13) 0.5550(5) 0.057(4) Uiso 1 1 d
C75 C 0.3366(5) 0.2959(13) 0.5014(5) 0.057(4) Uiso 1 1 d
C78 C 0.3072(5) -0.3862(13) 0.5675(5) 0.052(4) Uiso 1 1 d
C76 C 0.4203(5) 0.2174(14) 0.5645(5) 0.065(5) Uiso 1 1 d
C4B C 0.5518(8) 0.401(2) 0.2373(7) 0.127(8) Uiso 1 1 d
C1B C 0.5065(7) 0.744(2) 0.2872(7) 0.121(8) Uiso 1 1 d
C5B C 0.6039(10) 0.418(2) 0.2487(10) 0.214(12) Uiso 1 1 d
C2B C 0.5193(13) 0.626(3) 0.2809(14) 0.281(17) Uiso 1 1 d
O3B O 0.5346(5) 0.5685(14) 0.2417(5) 0.131(5) Uiso 1 1 d
N1A N 0.7740(7) 0.845(2) 0.2170(7) 0.190(9) Uiso 1 1 d
C28A C 0.7620(5) 0.7416(16) 0.1951(5) 0.045(4) Uiso 1 1 d
O3A O 0.2392(3) -0.3061(10) 0.4398(3) 0.067(3) Uiso 1 1 d
C1A C 0.2080(5) -0.5250(13) 0.4549(5) 0.049(4) Uiso 1 1 d
C4A C 0.2233(6) -0.1636(17) 0.4299(6) 0.089(6) Uiso 1 1 d
C2A C 0.1930(5) -0.3769(14) 0.4546(5) 0.066(5) Uiso 1 1 d
C5A C 0.2687(6) -0.1067(15) 0.4122(6) 0.091(6) Uiso 1 1 d

loop_
_atom_type_symbol
_atom_type_description
_atom_type_scat_dispersion_real
_atom_type_scat_dispersion_imag
_atom_type_scat_source
C C 0.0033 0.0016 'International Tables Vol C Tables 4.2.6.8 and 6.1.1.4'
H H 0.0000 0.0000 'International Tables Vol C Tables 4.2.6.8 and 6.1.1.4'
N N 0.0061 0.0033 'International Tables Vol C Tables 4.2.6.8 and 6.1.1.4'
O O 0.0106 0.0060 'International Tables Vol C Tables 4.2.6.8 and 6.1.1.4'

loop_
_geom_angle_atom_site_label_1
_geom_angle_atom_site_label_2
_geom_angle_atom_site_label_3
_geom_angle
C13 N2 C10 101.9(10)
C25 C26 C30 128.6(14)
C25 C26 C27 109.2(13)
C30 C26 C27 122.1(13)
C11 C10 N2 112.5(11)
C11 C10 C9 131.0(12)
N2 C10 C9 116.5(11)
C1 C8 N7 108.0(12)
C1 C8 C9 125.9(12)
N7 C8 C9 125.3(12)
C15 N3 C18 103.1(10)
C6 N7 C8 106.9(11)
C6 N7 C27 113.2(12)
C8 N7 C27 138.9(13)
C10 C9 C8 108.3(11)
C10 C9 C33 107.8(10)
C8 C9 C33 105.1(10)
C10 C9 C34 112.6(10)
C8 C9 C34 109.5(10)
C33 C9 C34 113.1(10)
C6 C5 C1 108.5(13)
C6 C5 C24 126.8(13)
C1 C5 C24 124.7(11)
C20 C21 C22 103.9(12)
C5 C6 N7 109.5(13)
C5 C6 C25 145.6(15)
N7 C6 C25 104.8(12)
C8 C1 C5 106.7(11)
C36 C14 C13 108.8(10)
C36 C14 C15 107.5(10)
C13 C14 C15 107.3(10)
C36 C14 C35 111.6(10)
C13 C14 C35 114.1(10)
C15 C14 C35 107.2(10)
C13 C12 C11 106.1(11)
C23 N4 C20 102.1(10)
C22 C23 N4 113.3(11)
C22 C23 C24 127.3(12)
N4 C23 C24 119.3(11)
C39 C24 C5 108.8(9)
C39 C24 C23 106.3(10)
C5 C24 C23 108.8(10)
C39 C24 C40 111.9(10)
C5 C24 C40 109.9(10)
C23 C24 C40 111.1(9)
C28A C25 C26 125.5(15)
C28A C25 C6 123.9(14)
C26 C25 C6 110.6(14)
N3 C15 C16 113.4(13)
N3 C15 C14 120.0(11)
C16 C15 C14 126.6(13)
N31 C27 N7 130.9(13)
N31 C27 C26 126.9(12)
N7 C27 C26 102.1(12)
C10 C11 C12 106.5(11)
N81 C30 C26 177.6(18)
C21 C20 N4 114.3(11)
C21 C20 C19 130.1(12)
N4 C20 C19 114.9(11)
C12 C13 N2 113.1(11)
C12 C13 C14 129.1(12)
N2 C13 C14 117.8(11)
N3 C18 C17 115.8(13)
N3 C18 C19 116.3(11)
C17 C18 C19 127.6(12)
C20 C19 C37 105.4(10)
C20 C19 C38 112.4(10)
C37 C19 C38 113.4(11)
C20 C19 C18 110.2(10)
C37 C19 C18 109.3(11)
C38 C19 C18 106.1(10)
C23 C22 C21 106.1(11)
C18 C17 C16 101.8(11)
C15 C16 C17 105.8(12)
C59 N44 C62 100.0(10)
C48 N47 C66 138.9(14)
C48 N47 C46 109.8(12)
C66 N47 C46 111.1(13)
C53 N42 C50 107.0(10)
C73 C49 C72 114.8(10)
C73 C49 C48 111.4(10)
C72 C49 C48 104.7(10)
C73 C49 C50 110.1(10)
C72 C49 C50 109.4(10)
C48 C49 C50 105.9(11)
C54 N43 C57 106.6(11)
C59 C60 C61 108.2(12)
N47 C48 C41 108.2(12)
N47 C48 C49 124.7(13)
C41 C48 C49 126.8(13)
N43 C57 C56 112.7(12)
N43 C57 C58 118.7(11)
C56 C57 C58 128.6(12)
C69 C65 C64 124.8(15)
C69 C65 C66 119.9(14)
C64 C65 C66 115.3(15)
C52 C53 N42 113.5(12)
C52 C53 C74 130.1(13)
N42 C53 C74 116.3(12)
C45 C46 C64 146.2(16)
C45 C46 N47 104.9(13)
C64 C46 N47 108.8(13)
C67 C64 C65 128.1(16)
C67 C64 C46 126.9(16)
C65 C64 C46 104.8(15)
C51 C50 N42 107.0(12)
C51 C50 C49 131.6(12)
N42 C50 C49 121.4(11)
N44 C59 C60 112.9(11)
N44 C59 C58 121.8(12)
C60 C59 C58 125.3(12)
C62 C61 C60 100.9(11)
C61 C62 N44 118.0(12)
C61 C62 C63 128.1(11)
N44 C62 C63 113.9(10)
C54 C55 C56 105.5(11)
C59 C58 C57 106.7(11)
C59 C58 C77 111.8(11)
C57 C58 C77 110.4(11)
C59 C58 C78 108.3(11)
C57 C58 C78 107.7(10)
C77 C58 C78 111.7(11)
C48 C41 C45 102.2(12)
N71 C66 N47 126.9(15)
N71 C66 C65 133.4(15)
N47 C66 C65 99.6(13)
C80 C63 C79 112.3(11)
C80 C63 C45 108.0(11)
C79 C63 C45 104.3(10)
C80 C63 C62 111.5(10)
C79 C63 C62 108.1(10)
C45 C63 C62 112.5(11)
C46 C45 C41 114.8(13)
C46 C45 C63 128.9(14)
C41 C45 C63 116.3(12)
C53 C74 C76 104.6(11)
C53 C74 C54 106.7(11)
C76 C74 C54 107.9(11)
C53 C74 C75 113.5(11)
C76 C74 C75 112.3(11)
C54 C74 C75 111.5(10)
C53 C52 C51 102.4(12)
N68 C67 C64 164.0(18)
N70 C69 C65 177.0(14)
C50 C51 C52 110.1(11)
N43 C54 C55 111.9(12)
N43 C54 C74 120.4(11)
C55 C54 C74 127.7(13)
C57 C56 C55 103.2(11)
C5B C4B O3B 96.2(18)
C1B C2B O3B 130(3)
C2B O3B C4B 126(2)
N1A C28A C25 161.6(19)
C2A O3A C4A 108.3(10)
C5A C4A O3A 103.9(12)
O3A C2A C1A 105.8(10)

loop_
_geom_bond_atom_site_label_1
_geom_bond_atom_site_label_2
_geom_bond_distance
N2 C13 1.400(13)
N2 C10 1.441(12)
C26 C25 1.389(15)
C26 C30 1.437(16)
C26 C27 1.506(15)
C10 C11 1.337(15)
C10 C9 1.538(15)
C8 C1 1.393(14)
C8 N7 1.420(14)
C8 C9 1.541(15)
N3 C15 1.400(14)
N3 C18 1.411(13)
N7 C6 1.421(14)
N7 C27 1.445(14)
C9 C33 1.570(14)
C9 C34 1.624(15)
C5 C6 1.340(14)
C5 C1 1.454(16)
C5 C24 1.575(15)
C21 C20 1.359(14)
C21 C22 1.489(15)
C6 C25 1.442(16)
C14 C36 1.540(15)
C14 C13 1.548(14)
C14 C15 1.575(15)
C14 C35 1.593(15)
C12 C13 1.358(15)
C12 C11 1.452(14)
N81 C30 1.084(14)
N4 C23 1.391(12)
N4 C20 1.433(14)
C23 C22 1.376(15)
C23 C24 1.579(15)
C24 C39 1.572(14)
C24 C40 1.607(15)
C25 C28A 1.364(16)
C15 C16 1.420(15)
C27 N31 1.391(14)
C20 C19 1.588(14)
C18 C17 1.421(15)
C18 C19 1.615(16)
C38 C19 1.604(15)
C19 C37 1.596(16)
C17 C16 1.522(16)
N44 C59 1.331(14)
N44 C62 1.405(12)
N47 C48 1.405(15)
N47 C66 1.398(15)
N47 C46 1.430(14)
N42 C53 1.400(14)
N42 C50 1.405(12)
C49 C73 1.566(15)
C49 C72 1.582(14)
C49 C48 1.579(16)
C49 C50 1.592(16)
N70 C69 1.226(15)
N43 C54 1.369(14)
N43 C57 1.392(13)
C60 C59 1.392(14)
C60 C61 1.406(15)
C48 C41 1.443(15)
C57 C56 1.419(14)
C57 C58 1.569(16)
C65 C69 1.363(16)
C65 C64 1.353(16)
C65 C66 1.463(16)
C53 C52 1.346(14)
C53 C74 1.502(15)
N71 C66 1.305(15)
C46 C45 1.329(16)
C46 C64 1.377(16)
C64 C67 1.322(17)
C50 C51 1.371(15)
C59 C58 1.546(15)
C61 C62 1.339(14)
C62 C63 1.639(16)
C55 C54 1.419(14)
C55 C56 1.509(15)
C58 C77 1.582(16)
C58 C78 1.596(15)
C41 C45 1.448(15)
C80 C63 1.580(15)
C63 C79 1.589(15)
C63 C45 1.641(17)
C74 C76 1.550(16)
C74 C54 1.568(15)
C74 C75 1.579(15)
C52 C51 1.495(16)
C67 N68 1.214(17)
C4B C5B 1.32(3)
C4B O3B 1.77(2)
C1B C2B 1.27(3)
C2B O3B 1.30(3)
N1A C28A 1.21(2)
O3A C2A 1.482(13)
O3A C4A 1.523(16)
C1A C2A 1.560(16)
C4A C5A 1.434(17)

loop_
_cod_related_entry_id
_cod_related_entry_database
_cod_related_entry_code
1 ChemSpider 30660043
